data_9014606
loop_
_publ_author_name
'Ott, H.'

_publ_section_title
;
 Das Gitter des Monohydrats des Li Cl (Li Cl + H~2~ O)
;
_journal_coden_ASTM ZKKKAJ
_journal_name_full
;
 Zeitschrift f\"ur Kristallographie, Kristallgeometrie, Kristallphysik,
 Kristallchemie
;
_journal_page_first 231
_journal_page_last 235
_journal_paper_doi 10.1524/zkri.1926.63.1.231
_journal_volume 63
_journal_year 1926
_chemical_formula_sum 'Cl H2 Li O'
_chemical_name_systematic 'Lithium chloride hydrate'
_space_group_IT_number 221
_symmetry_space_group_name_Hall '-P 4 2 3'
_symmetry_space_group_name_H-M 'P m -3 m'
_cell_angle_alpha 90
_cell_angle_beta 90
_cell_angle_gamma 90
_cell_formula_units_Z 1
_cell_length_a 3.83
_cell_length_b 3.83
_cell_length_c 3.83
_cell_volume 56.182
_database_code_amcsd 0017411
_exptl_crystal_density_diffrn 1.521
_cod_duplicate_entry 1010495
_cod_original_sg_symbol_H-M 'P m 3 m'
_cod_database_code 9014606
_amcsd_formula_title 'Cl H2 Li O'

loop_
_space_group_symop_operation_xyz
x,y,z
z,-x,y
-y,z,-x
x,-y,z
-z,x,-y
y,-z,x
-x,y,-z
x,-z,-y
-z,y,x
y,-x,-z
-x,z,y
z,-y,-x
-y,x,z
x,z,y
-z,-y,-x
y,x,z
-x,-z,-y
z,y,x
-y,-x,-z
z,x,-y
-y,-z,x
x,y,-z
-z,-x,y
y,z,-x
-x,-y,z
-z,x,y
y,-z,-x
-x,y,z
z,-x,-y
-y,z,x
x,-y,-z
-x,z,-y
z,-y,x
-y,x,-z
x,-z,y
-z,y,-x
y,-x,z
-x,-z,y
z,y,-x
-y,-x,z
x,z,-y
-z,-y,x
y,x,-z
-z,-x,-y
y,z,x
-x,-y,-z
z,x,y
-y,-z,-x

loop_
_atom_site_label
_atom_site_fract_x
_atom_site_fract_y
_atom_site_fract_z
_atom_site_attached_hydrogens
Cl1 0.00000 0.00000 0.00000 0
O1 0.50000 0.50000 0.50000 2

loop_
_cod_changelog_entry_id
_cod_changelog_entry_author
_cod_changelog_entry_date
_cod_changelog_entry_text
1 'Vaitkus, Antanas' 2025-01-10T08:59:59+02:00
;
 Corrected the '_chemical_formula_sum' data value and added the
 '_chemical_name_systematic' data item. Updated bibliographic information.
;

loop_
_cod_related_entry_id
_cod_related_entry_database
_cod_related_entry_code
1 AMCSD 0017411
